data_2108629
loop_
_publ_author_name
'Singla, Labhini'
'Yadav, Hare Ram'
'Roy Choudhury, Angshuman'

_publ_section_title
;
 Evaluation of fluorine-mediated intermolecular interactions in
 tetrafluorinated tetrahydroisoquinoline derivatives: synthesis and
 computational studies
;
_journal_coeditor_code BM5125SUP1
_journal_issue 4
_journal_name_full 'Acta Crystallographica Section B'
_journal_page_first
;
;
_journal_paper_doi 10.1107/S2052520620006873
_journal_volume 76
_journal_year 2020
_chemical_formula_moiety 'C22 H17 F4 N O'
_chemical_formula_sum 'C22 H17 F4 N O'
_chemical_formula_weight 387.36
_space_group_IT_number 14
_space_group_name_Hall '-P 2ybc'
_space_group_name_H-M_alt 'P 1 21/c 1'
_symmetry_cell_setting monoclinic
_symmetry_space_group_name_Hall '-P 2ybc'
_symmetry_space_group_name_H-M 'P 1 21/c 1'
_atom_sites_solution_hydrogens geom
_audit_creation_date 2020-03-09T09:03:23-00:00
_audit_creation_method 'WinGX routine CIF_UPDATE'
_cell_angle_alpha 90
_cell_angle_beta 130.787(3)
_cell_angle_gamma 90
_cell_formula_units_Z 8
_cell_length_a 13.3660(13)
_cell_length_b 11.6008(10)
_cell_length_c 30.052(3)
_cell_measurement_reflns_used 9130
_cell_measurement_temperature 100
_cell_measurement_theta_max 27.5
_cell_measurement_theta_min 3
_cell_volume 3528.1(6)
_computing_cell_refinement
;
        CrystalClear-SM Expert 2.0 r15 (Rigaku, 2011)
;
_computing_data_collection
;
        CrystalClear-SM Expert 2.0 r15 (Rigaku, 2011)
;
_computing_data_reduction
;
        CrystalClear-SM Expert 2.0 r15 (Rigaku, 2011)
;
_computing_molecular_graphics 'Olex2 (Dolomanov et al., 2009)'
_computing_publication_material 'Olex2 (Dolomanov et al., 2009)'
_computing_structure_refinement 'ShelXL (Sheldrick, 2015)'
_computing_structure_solution 'ShelXT (Sheldrick, 2015)'
_diffrn_ambient_temperature 100
_diffrn_detector_area_resol_mean 13.6612
_diffrn_measured_fraction_theta_full 0.997
_diffrn_measured_fraction_theta_max 0.997
_diffrn_measurement_device_type 'Rigaku Mercury375R (2x2 bin mode)'
_diffrn_measurement_method 'profile data from \w-scans'
_diffrn_radiation_type MoK\a
_diffrn_radiation_wavelength 0.71073
_diffrn_reflns_av_R_equivalents 0.0396
_diffrn_reflns_Laue_measured_fraction_full 0.997
_diffrn_reflns_Laue_measured_fraction_max 0.997
_diffrn_reflns_limit_h_max 15
_diffrn_reflns_limit_h_min -15
_diffrn_reflns_limit_k_max 12
_diffrn_reflns_limit_k_min -13
_diffrn_reflns_limit_l_max 35
_diffrn_reflns_limit_l_min -35
_diffrn_reflns_number 18749
_diffrn_reflns_point_group_measured_fraction_full 0.997
_diffrn_reflns_point_group_measured_fraction_max 0.997
_diffrn_reflns_theta_full 25.026
_diffrn_reflns_theta_max 25.026
_diffrn_reflns_theta_min 3.162
_exptl_absorpt_coefficient_mu 0.118
_exptl_absorpt_correction_T_max 1
_exptl_absorpt_correction_T_min 0.916
_exptl_absorpt_correction_type multi-scan
_exptl_absorpt_process_details 'Blessing 1995'
_exptl_crystal_colour 'clear light colourless'
_exptl_crystal_density_diffrn 1.459
_exptl_crystal_density_method 'not measured'
_exptl_crystal_description irregular
_exptl_crystal_F_000 1600
_exptl_crystal_size_max 0.3
_exptl_crystal_size_mid 0.22
_exptl_crystal_size_min 0.18
_refine_diff_density_max 0.215
_refine_diff_density_min -0.219
_refine_diff_density_rms 0.046
_refine_ls_extinction_method none
_refine_ls_goodness_of_fit_ref 1.054
_refine_ls_hydrogen_treatment constr
_refine_ls_matrix_type full
_refine_ls_number_parameters 507
_refine_ls_number_reflns 6207
_refine_ls_number_restraints 0
_refine_ls_restrained_S_all 1.054
_refine_ls_R_factor_all 0.048
_refine_ls_R_factor_gt 0.0403
_refine_ls_shift/su_max 0
_refine_ls_shift/su_mean 0
_refine_ls_structure_factor_coef Fsqd
_refine_ls_weighting_details 'w=1/[\s^2^(Fo^2^)+(0.0457P)^2^+1.6536P] where P=(Fo^2^+2Fc^2^)/3'
_refine_ls_weighting_scheme calc
_refine_ls_wR_factor_ref 0.1037
_reflns_number_gt 5326
_reflns_number_total 6207
_reflns_threshold_expression 'I > 2\s(I)'
_cod_data_source_file bm5125sup1.cif
_cod_data_source_block 6-5
_cod_database_code 2108629

loop_
_space_group_symop_operation_xyz
'x, y, z'
'-x, y+1/2, -z+1/2'
'-x, -y, -z'
'x, -y-1/2, z-1/2'

loop_
_atom_site_label
_atom_site_fract_x
_atom_site_fract_y
_atom_site_fract_z
_atom_site_U_iso_or_equiv
_atom_site_adp_type
_atom_site_calc_flag
_atom_site_occupancy
_atom_site_disorder_assembly
_atom_site_disorder_group
_atom_site_type_symbol
C1 0.21884(16) 0.07705(14) 0.29761(7) 0.0227(3) Uani d 1 . . C
H1 0.3028 0.0364 0.3142 0.027 Uiso calc 1 . . H
C2 0.11783(16) 0.26892(15) 0.26249(7) 0.0262(4) Uani d 1 . . C
H2A 0.138 0.3523 0.2669 0.031 Uiso calc 1 . . H
H2B 0.0722 0.2532 0.2777 0.031 Uiso calc 1 . . H
C3 0.02950(16) 0.23540(15) 0.19830(8) 0.0279(4) Uani d 1 . . C
H3A -0.0609 0.2643 0.1778 0.033 Uiso calc 1 . . H
H3B 0.0622 0.2732 0.1804 0.033 Uiso calc 1 . . H
C4 -0.06875(16) 0.06195(16) 0.13284(7) 0.0279(4) Uani d 1 . . C
H4 -0.129 0.1125 0.1009 0.033 Uiso calc 1 . . H
C5 -0.07507(17) -0.05518(16) 0.12226(8) 0.0287(4) Uani d 1 . . C
C6 0.01387(17) -0.12973(15) 0.16847(8) 0.0274(4) Uani d 1 . . C
H6 0.011 -0.2101 0.1617 0.033 Uiso calc 1 . . H
C7 0.10702(16) -0.08490(15) 0.22470(7) 0.0254(4) Uani d 1 . . C
H7 0.1677 -0.1357 0.2564 0.03 Uiso calc 1 . . H
C8 0.11375(16) 0.03283(14) 0.23579(7) 0.0232(4) Uani d 1 . . C
C9 0.02356(16) 0.10702(15) 0.18895(7) 0.0244(4) Uani d 1 . . C
C10 -0.1757(2) -0.20627(19) 0.05167(9) 0.0455(5) Uani d 1 . . C
H10A -0.2421 -0.2176 0.009 0.068 Uiso calc 1 . . H
H10B -0.1986 -0.2533 0.071 0.068 Uiso calc 1 . . H
H10C -0.0887 -0.2294 0.0657 0.068 Uiso calc 1 . . H
C11 0.35025(16) 0.24874(14) 0.35101(7) 0.0245(4) Uani d 1 . . C
C12 0.47736(17) 0.21130(15) 0.37719(8) 0.0272(4) Uani d 1 . . C
C13 0.58695(17) 0.25280(17) 0.43072(8) 0.0324(4) Uani d 1 . . C
C14 0.57649(19) 0.33494(18) 0.46041(8) 0.0385(5) Uani d 1 . . C
H14 0.6526 0.3636 0.4973 0.046 Uiso calc 1 . . H
C15 0.4512(2) 0.37470(18) 0.43475(8) 0.0382(5) Uani d 1 . . C
H15 0.4416 0.4321 0.4543 0.046 Uiso calc 1 . . H
C16 0.33991(18) 0.33239(16) 0.38122(8) 0.0301(4) Uani d 1 . . C
H16 0.2552 0.3607 0.3648 0.036 Uiso calc 1 . . H
C17 0.18909(16) 0.04897(14) 0.33770(7) 0.0223(3) Uani d 1 . . C
C18 0.29373(16) 0.02309(14) 0.39653(7) 0.0239(4) Uani d 1 . . C
H18 0.382 0.0244 0.4114 0.029 Uiso calc 1 . . H
C19 0.26872(17) -0.00433(15) 0.43298(7) 0.0268(4) Uani d 1 . . C
C20 0.14135(18) -0.00512(15) 0.41251(8) 0.0278(4) Uani d 1 . . C
C21 0.03692(17) 0.02178(15) 0.35494(8) 0.0277(4) Uani d 1 . . C
H21 -0.0507 0.0226 0.3409 0.033 Uiso calc 1 . . H
C22 0.06079(16) 0.04774(14) 0.31751(7) 0.0246(4) Uani d 1 . . C
H22 -0.0114 0.065 0.2775 0.03 Uiso calc 1 . . H
N1 0.24120(13) 0.20196(12) 0.29603(6) 0.0235(3) Uani d 1 . . N
O1 -0.17243(12) -0.08812(12) 0.06508(5) 0.0367(3) Uani d 1 . . O
F4 0.12230(11) -0.03170(10) 0.44999(5) 0.0408(3) Uani d 1 . . F
F3 0.36983(10) -0.03215(9) 0.48984(4) 0.0358(3) Uani d 1 . . F
F1 0.49554(10) 0.13345(9) 0.34939(5) 0.0347(3) Uani d 1 . . F
F2 0.70710(10) 0.21302(10) 0.45308(5) 0.0439(3) Uani d 1 . . F
C23 0.37651(16) 0.53834(13) 0.26440(7) 0.0217(3) Uani d 1 . . C
H23 0.3418 0.498 0.2813 0.026 Uiso calc 1 . . H
C24 0.36799(17) 0.72893(14) 0.22633(7) 0.0259(4) Uani d 1 . . C
H24A 0.4592 0.7156 0.2421 0.031 Uiso calc 1 . . H
H24B 0.3572 0.8123 0.2291 0.031 Uiso calc 1 . . H
C25 0.26941(17) 0.69040(14) 0.16267(7) 0.0264(4) Uani d 1 . . C
H25A 0.1823 0.7249 0.1442 0.032 Uiso calc 1 . . H
H25B 0.298 0.7201 0.1416 0.032 Uiso calc 1 . . H
C26 0.18376(16) 0.51224(14) 0.10004(7) 0.0250(4) Uani d 1 . . C
H26 0.152 0.56 0.0675 0.03 Uiso calc 1 . . H
C27 0.15904(16) 0.39509(15) 0.09158(7) 0.0252(4) Uani d 1 . . C
C28 0.20782(16) 0.32379(14) 0.13909(7) 0.0256(4) Uani d 1 . . C
H28 0.192 0.2431 0.1337 0.031 Uiso calc 1 . . H
C29 0.27999(15) 0.37237(14) 0.19454(7) 0.0235(3) Uani d 1 . . C
H29 0.3144 0.3238 0.2272 0.028 Uiso calc 1 . . H
C30 0.30317(15) 0.49035(14) 0.20344(7) 0.0215(3) Uani d 1 . . C
C31 0.25406(16) 0.56104(14) 0.15520(7) 0.0232(3) Uani d 1 . . C
C32 0.0378(2) 0.24149(16) 0.02274(8) 0.0373(4) Uani d 1 . . C
H32A -0.0267 0.2293 -0.0199 0.056 Uiso calc 1 . . H
H32B -0.0042 0.227 0.0394 0.056 Uiso calc 1 . . H
H32C 0.1123 0.1885 0.0404 0.056 Uiso calc 1 . . H
C33 0.39700(16) 0.71268(14) 0.31486(7) 0.0245(4) Uani d 1 . . C
C34 0.34683(16) 0.67661(15) 0.34112(7) 0.0271(4) Uani d 1 . . C
C35 0.39475(17) 0.72025(17) 0.39438(8) 0.0311(4) Uani d 1 . . C
C36 0.49246(18) 0.80268(16) 0.42378(8) 0.0333(4) Uani d 1 . . C
H36 0.525 0.8319 0.4607 0.04 Uiso calc 1 . . H
C37 0.54161(18) 0.84145(16) 0.39790(8) 0.0325(4) Uani d 1 . . C
H37 0.608 0.8994 0.4169 0.039 Uiso calc 1 . . H
C38 0.49561(17) 0.79715(15) 0.34458(8) 0.0279(4) Uani d 1 . . C
H38 0.5317 0.8247 0.3279 0.033 Uiso calc 1 . . H
C39 0.52510(16) 0.51766(13) 0.30627(7) 0.0209(3) Uani d 1 . . C
C40 0.59111(16) 0.49473(14) 0.36511(7) 0.0242(4) Uani d 1 . . C
H40 0.5428 0.4882 0.378 0.029 Uiso calc 1 . . H
C41 0.72664(16) 0.48140(14) 0.40470(7) 0.0244(4) Uani d 1 . . C
C42 0.79816(16) 0.49020(14) 0.38643(8) 0.0248(4) Uani d 1 . . C
C43 0.73610(16) 0.51379(14) 0.32911(7) 0.0241(4) Uani d 1 . . C
H43 0.7857 0.5215 0.3169 0.029 Uiso calc 1 . . H
C44 0.59888(16) 0.52649(13) 0.28866(7) 0.0220(3) Uani d 1 . . C
H44 0.5552 0.5414 0.2486 0.026 Uiso calc 1 . . H
N2 0.34520(13) 0.66325(11) 0.26058(6) 0.0231(3) Uani d 1 . . N
O2 0.08430(12) 0.35726(10) 0.03476(5) 0.0320(3) Uani d 1 . . O
F7 0.79186(10) 0.46026(10) 0.46179(4) 0.0358(3) Uani d 1 . . F
F8 0.93073(9) 0.47588(9) 0.42659(4) 0.0326(2) Uani d 1 . . F
F5 0.24758(10) 0.59821(10) 0.31391(4) 0.0346(3) Uani d 1 . . F
F6 0.34051(11) 0.68169(11) 0.41684(5) 0.0459(3) Uani d 1 . . F

loop_
_atom_site_aniso_label
_atom_site_aniso_U_11
_atom_site_aniso_U_22
_atom_site_aniso_U_33
_atom_site_aniso_U_12
_atom_site_aniso_U_13
_atom_site_aniso_U_23
C1 0.0193(8) 0.0233(8) 0.0267(9) 0.0023(6) 0.0154(7) 0.0023(7)
C2 0.0234(8) 0.0238(9) 0.0304(9) 0.0034(7) 0.0171(8) 0.0031(7)
C3 0.0213(8) 0.0281(9) 0.0287(9) 0.0029(7) 0.0139(8) 0.0045(7)
C4 0.0212(9) 0.0353(10) 0.0260(9) -0.0005(7) 0.0150(8) 0.0033(7)
C5 0.0228(9) 0.0407(11) 0.0253(9) -0.0093(8) 0.0170(8) -0.0055(8)
C6 0.0304(9) 0.0262(9) 0.0353(10) -0.0061(7) 0.0257(9) -0.0045(7)
C7 0.0247(9) 0.0272(9) 0.0293(9) -0.0005(7) 0.0198(8) 0.0018(7)
C8 0.0198(8) 0.0288(9) 0.0252(9) -0.0013(7) 0.0165(8) -0.0004(7)
C9 0.0184(8) 0.0296(9) 0.0267(9) -0.0004(7) 0.0154(8) 0.0008(7)
C10 0.0391(11) 0.0521(13) 0.0397(12) -0.0142(10) 0.0233(10) -0.0193(10)
C11 0.0253(9) 0.0255(9) 0.0250(9) -0.0035(7) 0.0174(8) 0.0016(7)
C12 0.0276(9) 0.0278(9) 0.0296(9) -0.0029(7) 0.0201(8) 0.0014(7)
C13 0.0236(9) 0.0414(11) 0.0287(10) -0.0032(8) 0.0155(8) 0.0075(8)
C14 0.0348(11) 0.0539(13) 0.0238(9) -0.0144(9) 0.0178(9) -0.0022(9)
C15 0.0433(11) 0.0475(12) 0.0325(10) -0.0135(9) 0.0286(10) -0.0110(9)
C16 0.0302(10) 0.0363(10) 0.0305(9) -0.0044(8) 0.0227(9) -0.0022(8)
C17 0.0208(8) 0.0203(8) 0.0234(8) 0.0007(6) 0.0134(7) 0.0001(6)
C18 0.0198(8) 0.0238(9) 0.0272(9) -0.0009(6) 0.0150(8) -0.0006(7)
C19 0.0229(9) 0.0266(9) 0.0225(9) -0.0003(7) 0.0112(8) 0.0018(7)
C20 0.0309(9) 0.0299(9) 0.0301(9) -0.0040(7) 0.0232(9) -0.0021(7)
C21 0.0221(9) 0.0297(9) 0.0326(10) -0.0009(7) 0.0184(8) -0.0016(7)
C22 0.0193(8) 0.0253(9) 0.0246(9) -0.0003(7) 0.0123(7) -0.0001(7)
N1 0.0202(7) 0.0226(7) 0.0250(7) 0.0000(6) 0.0136(6) 0.0003(6)
O1 0.0322(7) 0.0447(8) 0.0274(7) -0.0126(6) 0.0169(6) -0.0088(6)
F4 0.0374(6) 0.0591(7) 0.0360(6) -0.0029(5) 0.0285(6) 0.0049(5)
F3 0.0262(5) 0.0482(7) 0.0235(5) -0.0006(5) 0.0121(5) 0.0073(5)
F1 0.0252(5) 0.0351(6) 0.0439(6) 0.0000(4) 0.0227(5) -0.0039(5)
F2 0.0216(5) 0.0547(7) 0.0406(6) -0.0012(5) 0.0139(5) 0.0065(5)
C23 0.0217(8) 0.0199(8) 0.0261(9) 0.0010(6) 0.0167(8) 0.0033(7)
C24 0.0282(9) 0.0209(8) 0.0327(10) 0.0012(7) 0.0217(8) 0.0037(7)
C25 0.0301(9) 0.0223(9) 0.0290(9) 0.0038(7) 0.0204(8) 0.0063(7)
C26 0.0241(9) 0.0259(9) 0.0261(9) 0.0033(7) 0.0169(8) 0.0059(7)
C27 0.0205(8) 0.0280(9) 0.0245(9) 0.0018(7) 0.0136(8) 0.0011(7)
C28 0.0226(9) 0.0207(8) 0.0307(9) 0.0016(7) 0.0162(8) 0.0022(7)
C29 0.0194(8) 0.0236(9) 0.0252(9) 0.0017(6) 0.0136(7) 0.0050(7)
C30 0.0151(8) 0.0240(8) 0.0242(9) 0.0010(6) 0.0122(7) 0.0023(7)
C31 0.0198(8) 0.0236(9) 0.0280(9) 0.0021(7) 0.0164(8) 0.0031(7)
C32 0.0393(11) 0.0311(10) 0.0285(10) -0.0033(8) 0.0165(9) -0.0038(8)
C33 0.0217(8) 0.0233(9) 0.0272(9) 0.0067(7) 0.0154(8) 0.0031(7)
C34 0.0177(8) 0.0320(10) 0.0275(9) 0.0007(7) 0.0130(8) -0.0004(7)
C35 0.0257(9) 0.0418(11) 0.0293(9) 0.0042(8) 0.0196(8) 0.0019(8)
C36 0.0294(10) 0.0371(10) 0.0278(9) 0.0067(8) 0.0162(8) -0.0028(8)
C37 0.0289(10) 0.0264(10) 0.0359(10) 0.0010(7) 0.0184(9) -0.0043(8)
C38 0.0262(9) 0.0243(9) 0.0342(10) 0.0022(7) 0.0203(8) 0.0006(7)
C39 0.0214(8) 0.0155(8) 0.0238(8) 0.0002(6) 0.0138(7) -0.0004(6)
C40 0.0240(9) 0.0241(9) 0.0273(9) 0.0011(7) 0.0179(8) 0.0028(7)
C41 0.0247(9) 0.0224(9) 0.0220(8) 0.0009(7) 0.0134(8) 0.0025(7)
C42 0.0177(8) 0.0212(8) 0.0292(9) 0.0002(6) 0.0126(8) -0.0028(7)
C43 0.0251(9) 0.0208(8) 0.0314(9) -0.0033(7) 0.0206(8) -0.0047(7)
C44 0.0232(8) 0.0183(8) 0.0252(8) -0.0006(6) 0.0162(7) -0.0008(6)
N2 0.0248(7) 0.0208(7) 0.0266(7) 0.0023(6) 0.0180(7) 0.0021(6)
O2 0.0354(7) 0.0273(7) 0.0244(6) -0.0004(5) 0.0156(6) 0.0003(5)
F7 0.0270(5) 0.0494(7) 0.0246(5) 0.0028(5) 0.0141(5) 0.0071(5)
F8 0.0184(5) 0.0383(6) 0.0324(6) 0.0026(4) 0.0128(5) 0.0016(4)
F5 0.0259(5) 0.0494(7) 0.0306(6) -0.0098(5) 0.0193(5) -0.0054(5)
F6 0.0398(7) 0.0733(9) 0.0347(6) -0.0092(6) 0.0287(6) -0.0067(6)

loop_
_atom_type_symbol
_atom_type_description
_atom_type_scat_dispersion_real
_atom_type_scat_dispersion_imag
_atom_type_scat_source
C C 0.0033 0.0016 'International Tables Vol C Tables 4.2.6.8 and 6.1.1.4'
H H 0 0 'International Tables Vol C Tables 4.2.6.8 and 6.1.1.4'
F F 0.0171 0.0103 'International Tables Vol C Tables 4.2.6.8 and 6.1.1.4'
N N 0.0061 0.0033 'International Tables Vol C Tables 4.2.6.8 and 6.1.1.4'
O O 0.0106 0.006 'International Tables Vol C Tables 4.2.6.8 and 6.1.1.4'

loop_
_geom_angle_atom_site_label_1
_geom_angle_atom_site_label_2
_geom_angle_atom_site_label_3
_geom_angle
_geom_angle_site_symmetry_1
_geom_angle_site_symmetry_3
_geom_angle_publ_flag
C8 C1 H1 107 . . ?
C8 C1 C17 112.66(13) . . ?
C17 C1 H1 107 . . ?
N1 C1 H1 107 . . ?
N1 C1 C8 109.68(13) . . ?
N1 C1 C17 113.19(13) . . ?
H2A C2 H2B 108.3 . . ?
C3 C2 H2A 109.8 . . ?
C3 C2 H2B 109.8 . . ?
N1 C2 H2A 109.8 . . ?
N1 C2 H2B 109.8 . . ?
N1 C2 C3 109.23(13) . . ?
C2 C3 H3A 108.9 . . ?
C2 C3 H3B 108.9 . . ?
H3A C3 H3B 107.8 . . ?
C9 C3 C2 113.17(14) . . ?
C9 C3 H3A 108.9 . . ?
C9 C3 H3B 108.9 . . ?
C5 C4 H4 119.3 . . ?
C5 C4 C9 121.44(16) . . ?
C9 C4 H4 119.3 . . ?
C4 C5 C6 119.78(16) . . ?
O1 C5 C4 115.32(16) . . ?
O1 C5 C6 124.89(17) . . ?
C5 C6 H6 120.5 . . ?
C7 C6 C5 118.98(16) . . ?
C7 C6 H6 120.5 . . ?
C6 C7 H7 119.2 . . ?
C6 C7 C8 121.61(16) . . ?
C8 C7 H7 119.2 . . ?
C7 C8 C1 119.33(15) . . ?
C7 C8 C9 118.89(15) . . ?
C9 C8 C1 121.78(15) . . ?
C4 C9 C3 119.73(15) . . ?
C4 C9 C8 119.28(16) . . ?
C8 C9 C3 120.93(15) . . ?
H10A C10 H10B 109.5 . . ?
H10A C10 H10C 109.5 . . ?
H10B C10 H10C 109.5 . . ?
O1 C10 H10A 109.5 . . ?
O1 C10 H10B 109.5 . . ?
O1 C10 H10C 109.5 . . ?
C12 C11 C16 116.80(16) . . ?
C12 C11 N1 119.01(15) . . ?
C16 C11 N1 124.18(15) . . ?
C13 C12 C11 121.69(17) . . ?
F1 C12 C11 120.14(15) . . ?
F1 C12 C13 118.16(15) . . ?
C12 C13 C14 121.38(17) . . ?
F2 C13 C12 118.25(17) . . ?
F2 C13 C14 120.34(17) . . ?
C13 C14 H14 121.1 . . ?
C13 C14 C15 117.89(17) . . ?
C15 C14 H14 121.1 . . ?
C14 C15 H15 119.4 . . ?
C16 C15 C14 121.24(18) . . ?
C16 C15 H15 119.4 . . ?
C11 C16 H16 119.5 . . ?
C15 C16 C11 120.98(17) . . ?
C15 C16 H16 119.5 . . ?
C18 C17 C1 118.90(14) . . ?
C18 C17 C22 118.62(15) . . ?
C22 C17 C1 122.49(14) . . ?
C17 C18 H18 120.1 . . ?
C19 C18 C17 119.72(15) . . ?
C19 C18 H18 120.1 . . ?
C18 C19 C20 121.13(16) . . ?
F3 C19 C18 119.93(15) . . ?
F3 C19 C20 118.95(15) . . ?
C21 C20 C19 120.17(16) . . ?
F4 C20 C19 118.80(16) . . ?
F4 C20 C21 121.03(15) . . ?
C20 C21 H21 120.4 . . ?
C20 C21 C22 119.20(16) . . ?
C22 C21 H21 120.4 . . ?
C17 C22 H22 119.4 . . ?
C21 C22 C17 121.15(16) . . ?
C21 C22 H22 119.4 . . ?
C2 N1 C1 112.18(12) . . ?
C11 N1 C1 114.32(13) . . ?
C11 N1 C2 115.84(13) . . ?
C5 O1 C10 116.97(15) . . ?
C30 C23 H23 107.1 . . ?
C30 C23 C39 114.01(13) . . ?
C39 C23 H23 107.1 . . ?
N2 C23 H23 107.1 . . ?
N2 C23 C30 109.73(13) . . ?
N2 C23 C39 111.43(13) . . ?
H24A C24 H24B 108.3 . . ?
C25 C24 H24A 109.9 . . ?
C25 C24 H24B 109.9 . . ?
N2 C24 H24A 109.9 . . ?
N2 C24 H24B 109.9 . . ?
N2 C24 C25 108.97(13) . . ?
C24 C25 H25A 108.8 . . ?
C24 C25 H25B 108.8 . . ?
H25A C25 H25B 107.7 . . ?
C31 C25 C24 113.67(14) . . ?
C31 C25 H25A 108.8 . . ?
C31 C25 H25B 108.8 . . ?
C27 C26 H26 119.5 . . ?
C27 C26 C31 121.05(15) . . ?
C31 C26 H26 119.5 . . ?
C26 C27 C28 120.06(16) . . ?
O2 C27 C26 115.85(14) . . ?
O2 C27 C28 124.09(15) . . ?
C27 C28 H28 120.5 . . ?
C29 C28 C27 118.92(16) . . ?
C29 C28 H28 120.5 . . ?
C28 C29 H29 119.2 . . ?
C28 C29 C30 121.59(15) . . ?
C30 C29 H29 119.2 . . ?
C29 C30 C23 118.88(14) . . ?
C29 C30 C31 118.84(15) . . ?
C31 C30 C23 122.25(15) . . ?
C26 C31 C25 120.26(15) . . ?
C26 C31 C30 119.51(15) . . ?
C30 C31 C25 120.09(15) . . ?
H32A C32 H32B 109.5 . . ?
H32A C32 H32C 109.5 . . ?
H32B C32 H32C 109.5 . . ?
O2 C32 H32A 109.5 . . ?
O2 C32 H32B 109.5 . . ?
O2 C32 H32C 109.5 . . ?
C34 C33 C38 116.77(16) . . ?
C34 C33 N2 118.59(15) . . ?
C38 C33 N2 124.65(15) . . ?
C35 C34 C33 121.25(16) . . ?
F5 C34 C33 120.23(15) . . ?
F5 C34 C35 118.51(15) . . ?
C34 C35 C36 121.90(16) . . ?
F6 C35 C34 117.81(16) . . ?
F6 C35 C36 120.27(16) . . ?
C35 C36 H36 121.1 . . ?
C35 C36 C37 117.78(17) . . ?
C37 C36 H36 121.1 . . ?
C36 C37 H37 119.5 . . ?
C36 C37 C38 121.02(17) . . ?
C38 C37 H37 119.5 . . ?
C33 C38 H38 119.4 . . ?
C37 C38 C33 121.26(16) . . ?
C37 C38 H38 119.4 . . ?
C40 C39 C23 118.81(14) . . ?
C40 C39 C44 118.52(15) . . ?
C44 C39 C23 122.59(14) . . ?
C39 C40 H40 119.9 . . ?
C41 C40 C39 120.16(15) . . ?
C41 C40 H40 119.9 . . ?
C40 C41 C42 120.53(15) . . ?
F7 C41 C40 120.80(15) . . ?
F7 C41 C42 118.67(15) . . ?
C43 C42 C41 120.54(15) . . ?
F8 C42 C41 118.63(15) . . ?
F8 C42 C43 120.83(15) . . ?
C42 C43 H43 120.3 . . ?
C42 C43 C44 119.31(15) . . ?
C44 C43 H43 120.3 . . ?
C39 C44 C43 120.93(15) . . ?
C39 C44 H44 119.5 . . ?
C43 C44 H44 119.5 . . ?
C24 N2 C23 112.51(12) . . ?
C33 N2 C23 113.86(13) . . ?
C33 N2 C24 115.51(14) . . ?
C27 O2 C32 117.41(13) . . ?

loop_
_geom_bond_atom_site_label_1
_geom_bond_atom_site_label_2
_geom_bond_site_symmetry_2
_geom_bond_distance
_geom_bond_publ_flag
C1 H1 . 1 ?
C1 C8 . 1.509(2) ?
C1 C17 . 1.530(2) ?
C1 N1 . 1.487(2) ?
C2 H2A . 0.99 ?
C2 H2B . 0.99 ?
C2 C3 . 1.514(2) ?
C2 N1 . 1.472(2) ?
C3 H3A . 0.99 ?
C3 H3B . 0.99 ?
C3 C9 . 1.508(2) ?
C4 H4 . 0.95 ?
C4 C5 . 1.385(3) ?
C4 C9 . 1.386(2) ?
C5 C6 . 1.390(3) ?
C5 O1 . 1.368(2) ?
C6 H6 . 0.95 ?
C6 C7 . 1.388(2) ?
C7 H7 . 0.95 ?
C7 C8 . 1.395(2) ?
C8 C9 . 1.399(2) ?
C10 H10A . 0.98 ?
C10 H10B . 0.98 ?
C10 H10C . 0.98 ?
C10 O1 . 1.421(2) ?
C11 C12 . 1.396(2) ?
C11 C16 . 1.396(2) ?
C11 N1 . 1.415(2) ?
C12 C13 . 1.374(3) ?
C12 F1 . 1.356(2) ?
C13 C14 . 1.374(3) ?
C13 F2 . 1.354(2) ?
C14 H14 . 0.95 ?
C14 C15 . 1.388(3) ?
C15 H15 . 0.95 ?
C15 C16 . 1.384(3) ?
C16 H16 . 0.95 ?
C17 C18 . 1.393(2) ?
C17 C22 . 1.396(2) ?
C18 H18 . 0.95 ?
C18 C19 . 1.375(2) ?
C19 C20 . 1.382(2) ?
C19 F3 . 1.3542(19) ?
C20 C21 . 1.372(3) ?
C20 F4 . 1.3428(19) ?
C21 H21 . 0.95 ?
C21 C22 . 1.388(2) ?
C22 H22 . 0.95 ?
C23 H23 . 1 ?
C23 C30 . 1.510(2) ?
C23 C39 . 1.523(2) ?
C23 N2 . 1.492(2) ?
C24 H24A . 0.99 ?
C24 H24B . 0.99 ?
C24 C25 . 1.517(2) ?
C24 N2 . 1.464(2) ?
C25 H25A . 0.99 ?
C25 H25B . 0.99 ?
C25 C31 . 1.511(2) ?
C26 H26 . 0.95 ?
C26 C27 . 1.382(2) ?
C26 C31 . 1.384(2) ?
C27 C28 . 1.390(2) ?
C27 O2 . 1.370(2) ?
C28 H28 . 0.95 ?
C28 C29 . 1.387(2) ?
C29 H29 . 0.95 ?
C29 C30 . 1.390(2) ?
C30 C31 . 1.401(2) ?
C32 H32A . 0.98 ?
C32 H32B . 0.98 ?
C32 H32C . 0.98 ?
C32 O2 . 1.424(2) ?
C33 C34 . 1.392(2) ?
C33 C38 . 1.399(2) ?
C33 N2 . 1.412(2) ?
C34 C35 . 1.374(2) ?
C34 F5 . 1.356(2) ?
C35 C36 . 1.376(3) ?
C35 F6 . 1.349(2) ?
C36 H36 . 0.95 ?
C36 C37 . 1.380(3) ?
C37 H37 . 0.95 ?
C37 C38 . 1.387(3) ?
C38 H38 . 0.95 ?
C39 C40 . 1.392(2) ?
C39 C44 . 1.395(2) ?
C40 H40 . 0.95 ?
C40 C41 . 1.380(2) ?
C41 C42 . 1.382(2) ?
C41 F7 . 1.3451(19) ?
C42 C43 . 1.365(2) ?
C42 F8 . 1.3528(19) ?
C43 H43 . 0.95 ?
C43 C44 . 1.397(2) ?
C44 H44 . 0.95 ?

loop_
_geom_torsion_atom_site_label_1
_geom_torsion_atom_site_label_2
_geom_torsion_atom_site_label_3
_geom_torsion_atom_site_label_4
_geom_torsion
_geom_torsion_site_symmetry_1
_geom_torsion_site_symmetry_2
_geom_torsion_site_symmetry_3
_geom_torsion_site_symmetry_4
_geom_torsion_publ_flag
C1 C8 C9 C3 1.1(2) . . . . ?
C1 C8 C9 C4 178.40(14) . . . . ?
C1 C17 C18 C19 -178.87(15) . . . . ?
C1 C17 C22 C21 179.91(16) . . . . ?
C2 C3 C9 C4 169.80(14) . . . . ?
C2 C3 C9 C8 -13.0(2) . . . . ?
C3 C2 N1 C1 -67.13(17) . . . . ?
C3 C2 N1 C11 159.11(14) . . . . ?
C4 C5 C6 C7 0.6(2) . . . . ?
C4 C5 O1 C10 175.32(15) . . . . ?
C5 C4 C9 C3 178.34(15) . . . . ?
C5 C4 C9 C8 1.1(2) . . . . ?
C5 C6 C7 C8 -0.3(2) . . . . ?
C6 C5 O1 C10 -4.9(2) . . . . ?
C6 C7 C8 C1 -178.78(14) . . . . ?
C6 C7 C8 C9 0.4(2) . . . . ?
C7 C8 C9 C3 -178.03(14) . . . . ?
C7 C8 C9 C4 -0.8(2) . . . . ?
C8 C1 C17 C18 144.54(15) . . . . ?
C8 C1 C17 C22 -35.2(2) . . . . ?
C8 C1 N1 C2 53.70(16) . . . . ?
C8 C1 N1 C11 -171.81(13) . . . . ?
C9 C4 C5 C6 -0.9(2) . . . . ?
C9 C4 C5 O1 178.81(14) . . . . ?
C11 C12 C13 C14 -1.3(3) . . . . ?
C11 C12 C13 F2 -179.46(15) . . . . ?
C12 C11 C16 C15 -0.5(2) . . . . ?
C12 C11 N1 C1 65.93(19) . . . . ?
C12 C11 N1 C2 -161.29(14) . . . . ?
C12 C13 C14 C15 0.3(3) . . . . ?
C13 C14 C15 C16 0.6(3) . . . . ?
C14 C15 C16 C11 -0.5(3) . . . . ?
C16 C11 C12 C13 1.4(2) . . . . ?
C16 C11 C12 F1 -177.51(14) . . . . ?
C16 C11 N1 C1 -114.95(17) . . . . ?
C16 C11 N1 C2 17.8(2) . . . . ?
C17 C1 C8 C7 -74.25(18) . . . . ?
C17 C1 C8 C9 106.58(17) . . . . ?
C17 C1 N1 C2 -73.04(17) . . . . ?
C17 C1 N1 C11 61.44(17) . . . . ?
C17 C18 C19 C20 -0.9(3) . . . . ?
C17 C18 C19 F3 178.47(15) . . . . ?
C18 C17 C22 C21 0.2(2) . . . . ?
C18 C19 C20 C21 0.0(3) . . . . ?
C18 C19 C20 F4 -179.53(16) . . . . ?
C19 C20 C21 C22 1.1(3) . . . . ?
C20 C21 C22 C17 -1.2(3) . . . . ?
C22 C17 C18 C19 0.8(2) . . . . ?
N1 C1 C8 C7 158.70(13) . . . . ?
N1 C1 C8 C9 -20.46(19) . . . . ?
N1 C1 C17 C18 -90.30(17) . . . . ?
N1 C1 C17 C22 90.01(18) . . . . ?
N1 C2 C3 C9 44.03(18) . . . . ?
N1 C11 C12 C13 -179.44(15) . . . . ?
N1 C11 C12 F1 1.7(2) . . . . ?
N1 C11 C16 C15 -179.61(16) . . . . ?
O1 C5 C6 C7 -179.18(15) . . . . ?
F4 C20 C21 C22 -179.42(16) . . . . ?
F3 C19 C20 C21 -179.45(16) . . . . ?
F3 C19 C20 F4 1.0(2) . . . . ?
F1 C12 C13 C14 177.59(16) . . . . ?
F1 C12 C13 F2 -0.6(2) . . . . ?
F2 C13 C14 C15 178.40(16) . . . . ?
C23 C30 C31 C25 -2.2(2) . . . . ?
C23 C30 C31 C26 -177.83(14) . . . . ?
C23 C39 C40 C41 -176.72(15) . . . . ?
C23 C39 C44 C43 176.08(14) . . . . ?
C24 C25 C31 C26 -169.97(14) . . . . ?
C24 C25 C31 C30 14.4(2) . . . . ?
C25 C24 N2 C23 66.76(17) . . . . ?
C25 C24 N2 C33 -160.16(13) . . . . ?
C26 C27 C28 C29 0.6(2) . . . . ?
C26 C27 O2 C32 -169.50(15) . . . . ?
C27 C26 C31 C25 -174.40(15) . . . . ?
C27 C26 C31 C30 1.3(2) . . . . ?
C27 C28 C29 C30 0.7(2) . . . . ?
C28 C27 O2 C32 9.7(2) . . . . ?
C28 C29 C30 C23 176.91(14) . . . . ?
C28 C29 C30 C31 -1.1(2) . . . . ?
C29 C30 C31 C25 175.77(14) . . . . ?
C29 C30 C31 C26 0.1(2) . . . . ?
C30 C23 C39 C40 -143.68(15) . . . . ?
C30 C23 C39 C44 39.6(2) . . . . ?
C30 C23 N2 C24 -53.10(17) . . . . ?
C30 C23 N2 C33 173.02(13) . . . . ?
C31 C26 C27 C28 -1.6(2) . . . . ?
C31 C26 C27 O2 177.63(14) . . . . ?
C33 C34 C35 C36 1.1(3) . . . . ?
C33 C34 C35 F6 179.54(15) . . . . ?
C34 C33 C38 C37 0.7(2) . . . . ?
C34 C33 N2 C23 -66.97(18) . . . . ?
C34 C33 N2 C24 160.58(15) . . . . ?
C34 C35 C36 C37 0.3(3) . . . . ?
C35 C36 C37 C38 -1.2(3) . . . . ?
C36 C37 C38 C33 0.7(3) . . . . ?
C38 C33 C34 C35 -1.6(2) . . . . ?
C38 C33 C34 F5 177.50(14) . . . . ?
C38 C33 N2 C23 113.62(17) . . . . ?
C38 C33 N2 C24 -18.8(2) . . . . ?
C39 C23 C30 C29 76.55(18) . . . . ?
C39 C23 C30 C31 -105.52(17) . . . . ?
C39 C23 N2 C24 74.14(16) . . . . ?
C39 C23 N2 C33 -59.74(17) . . . . ?
C39 C40 C41 C42 -0.2(2) . . . . ?
C39 C40 C41 F7 179.39(15) . . . . ?
C40 C39 C44 C43 -0.6(2) . . . . ?
C40 C41 C42 C43 0.9(2) . . . . ?
C40 C41 C42 F8 -179.61(14) . . . . ?
C41 C42 C43 C44 -1.4(2) . . . . ?
C42 C43 C44 C39 1.3(2) . . . . ?
C44 C39 C40 C41 0.1(2) . . . . ?
N2 C23 C30 C29 -157.67(14) . . . . ?
N2 C23 C30 C31 20.3(2) . . . . ?
N2 C23 C39 C40 91.44(17) . . . . ?
N2 C23 C39 C44 -85.25(18) . . . . ?
N2 C24 C25 C31 -44.91(18) . . . . ?
N2 C33 C34 C35 178.97(15) . . . . ?
N2 C33 C34 F5 -2.0(2) . . . . ?
N2 C33 C38 C37 -179.90(15) . . . . ?
O2 C27 C28 C29 -178.57(15) . . . . ?
F7 C41 C42 C43 -178.73(15) . . . . ?
F7 C41 C42 F8 0.7(2) . . . . ?
F8 C42 C43 C44 179.13(14) . . . . ?
F5 C34 C35 C36 -177.95(16) . . . . ?
F5 C34 C35 F6 0.4(2) . . . . ?
F6 C35 C36 C37 -178.10(16) . . . . ?

_cod_database_fobs_code 2108629
